data_2240340
loop_
_publ_author_name
'Jayalakshmi, L.'
'Ramalingan, C.'
'Sridhar, B.'
'Selvanayagam, S.'

_publ_section_title
;
 Crystal structure of 1-(2,4-dimethylphenyl)urea
;
_journal_coeditor_code SU5043
_journal_issue 1
_journal_name_full 'Acta Crystallographica Section E'
_journal_page_first o60
_journal_page_last o61
_journal_paper_doi 10.1107/S2056989014027431
_journal_volume 71
_journal_year 2015
_chemical_formula_iupac 'C9 H12 N2 O'
_chemical_formula_moiety 'C9 H12 N2 O'
_chemical_formula_sum 'C9 H12 N2 O'
_chemical_formula_weight 164.21
_chemical_name_systematic
;
1-(2,4-Dimethylphenyl)urea
;
_space_group_crystal_system monoclinic
_space_group_IT_number 14
_space_group_name_Hall '-P 2ybc'
_space_group_name_H-M_alt 'P 1 21/c 1'
_symmetry_space_group_name_Hall '-P 2ybc'
_symmetry_space_group_name_H-M 'P 1 21/c 1'
_atom_sites_solution_hydrogens mixed
_audit_creation_method SHELXL-2013
_cell_angle_alpha 90
_cell_angle_beta 93.530(4)
_cell_angle_gamma 90
_cell_formula_units_Z 4
_cell_length_a 14.631(4)
_cell_length_b 7.0633(19)
_cell_length_c 8.786(2)
_cell_measurement_reflns_used 6568
_cell_measurement_temperature 292(2)
_cell_measurement_theta_max 24.6
_cell_measurement_theta_min 2.8
_cell_volume 906.3(4)
_computing_cell_refinement
;
SAINT (Bruker, 2001)
;
_computing_data_collection
;
SMART (Bruker, 2001)
;
_computing_data_reduction
;
SAINT (Bruker, 2001)
;
_computing_molecular_graphics
;
ORTEP-3 for Windows (Farrugia, 2012) and PLATON (Spek, 2009)
;
_computing_publication_material
;
SHELXL2013 (Sheldrick, 2008) and PLATON (Spek, 2009)
;
_computing_structure_refinement
;
SHELXL2013 (Sheldrick, 2008)
;
_computing_structure_solution
;
SHELXS97 (Sheldrick, 2008)
;
_diffrn_ambient_temperature 292(2)
_diffrn_measured_fraction_theta_full 0.947
_diffrn_measured_fraction_theta_max 0.968
_diffrn_measurement_device_type 'Bruker SMART APEX CCD area-detector'
_diffrn_measurement_method '\w scans'
_diffrn_radiation_source 'fine-focus sealed tube'
_diffrn_radiation_type MoK\a
_diffrn_radiation_wavelength 0.71073
_diffrn_reflns_av_R_equivalents 0.0277
_diffrn_reflns_limit_h_max 17
_diffrn_reflns_limit_h_min -17
_diffrn_reflns_limit_k_max 8
_diffrn_reflns_limit_k_min -8
_diffrn_reflns_limit_l_max 10
_diffrn_reflns_limit_l_min -10
_diffrn_reflns_number 8026
_diffrn_reflns_theta_full 25.242
_diffrn_reflns_theta_max 24.997
_diffrn_reflns_theta_min 2.790
_exptl_absorpt_coefficient_mu 0.081
_exptl_absorpt_correction_type none
_exptl_crystal_colour Colourless
_exptl_crystal_density_diffrn 1.204
_exptl_crystal_density_method 'not measured'
_exptl_crystal_description Block
_exptl_crystal_F_000 352
_exptl_crystal_size_max 0.20
_exptl_crystal_size_mid 0.18
_exptl_crystal_size_min 0.16
_refine_diff_density_max 0.868
_refine_diff_density_min -0.318
_refine_ls_extinction_method none
_refine_ls_goodness_of_fit_ref 1.586
_refine_ls_hydrogen_treatment mixed
_refine_ls_matrix_type full
_refine_ls_number_parameters 119
_refine_ls_number_reflns 1556
_refine_ls_number_restraints 2
_refine_ls_restrained_S_all 1.585
_refine_ls_R_factor_all 0.1095
_refine_ls_R_factor_gt 0.0995
_refine_ls_shift/su_max 0.001
_refine_ls_shift/su_mean 0.000
_refine_ls_structure_factor_coef Fsqd
_refine_ls_weighting_details
;
 w=1/[\s^2^(Fo^2^)+(0.2000P)^2^]
 where P=(Fo^2^+2Fc^2^)/3
;
_refine_ls_weighting_scheme calc
_refine_ls_wR_factor_gt 0.3206
_refine_ls_wR_factor_ref 0.3486
_reflns_number_gt 1284
_reflns_number_total 1556
_reflns_threshold_expression I>2\s(I)
_cod_data_source_file su5043sup1.cif
_cod_data_source_block I
_cod_original_cell_volume 906.2(4)
_cod_database_code 2240340
_cod_database_fobs_code 2240340
_shelx_space_group_comment
;
The symmetry employed for this shelxl refinement is uniquely defined
by the following loop, which should always be used as a source of
symmetry information in preference to the above space-group names.
They are only intended as comments.
;
_shelxl_version_number 20.13

loop_
_space_group_symop_operation_xyz
'x, y, z'
'-x, y+1/2, -z+1/2'
'-x, -y, -z'
'x, -y-1/2, z-1/2'

loop_
_atom_site_type_symbol
_atom_site_label
_atom_site_fract_x
_atom_site_fract_y
_atom_site_fract_z
_atom_site_U_iso_or_equiv
_atom_site_adp_type
_atom_site_calc_flag
_atom_site_occupancy
O O1 0.40043(14) 0.1453(3) 0.55423(18) 0.0634(8) Uani d 1
N N1 0.32526(19) 0.2851(4) 0.3520(3) 0.0709(10) Uani d 1
H H1 0.3186 0.2927 0.2543 0.085 Uiso calc 1
N N2 0.4476(2) 0.0982(4) 0.3174(3) 0.0682(9) Uani d 1
H H2A 0.437(2) 0.125(4) 0.2228(15) 0.060(8) Uiso d 1
H H2B 0.4934(19) 0.036(5) 0.360(4) 0.089(11) Uiso d 1
C C1 0.1253(4) 0.4077(12) 0.5679(5) 0.1144(17) Uani d 1
H H1A 0.0700 0.3530 0.5912 0.137 Uiso calc 1
C C2 0.1467(3) 0.5877(12) 0.6154(4) 0.122(2) Uani d 1
C C3 0.2259(4) 0.6656(8) 0.5753(5) 0.1049(17) Uani d 1
H H3 0.2404 0.7876 0.6085 0.126 Uiso calc 1
C C4 0.2873(2) 0.5700(6) 0.4854(4) 0.0794(11) Uani d 1
C C5 0.2652(2) 0.3904(5) 0.4421(3) 0.0666(10) Uani d 1
C C6 0.1852(3) 0.3106(8) 0.4870(4) 0.0921(13) Uani d 1
H H6 0.1721 0.1855 0.4606 0.111 Uiso calc 1
C C7 0.0822(4) 0.7033(13) 0.7118(7) 0.178(4) Uani d 1
H H7A 0.0806 0.6477 0.8114 0.267 Uiso calc 1
H H7B 0.0216 0.7030 0.6630 0.267 Uiso calc 1
H H7C 0.1040 0.8312 0.7212 0.267 Uiso calc 1
C C8 0.3708(4) 0.6517(7) 0.4485(7) 0.1135(16) Uani d 1
H H8A 0.3942 0.5853 0.3638 0.170 Uiso calc 1
H H8B 0.4142 0.6433 0.5348 0.170 Uiso calc 1
H H8C 0.3612 0.7822 0.4217 0.170 Uiso calc 1
C C9 0.39175(19) 0.1749(4) 0.4154(3) 0.0519(8) Uani d 1

loop_
_atom_site_aniso_label
_atom_site_aniso_U_11
_atom_site_aniso_U_22
_atom_site_aniso_U_33
_atom_site_aniso_U_12
_atom_site_aniso_U_13
_atom_site_aniso_U_23
O1 0.0806(14) 0.0787(15) 0.0316(11) 0.0198(9) 0.0094(9) 0.0014(7)
N1 0.0824(18) 0.0971(19) 0.0338(12) 0.0270(14) 0.0098(11) 0.0074(11)
N2 0.0857(18) 0.0849(18) 0.0353(14) 0.0251(13) 0.0137(11) 0.0013(10)
C1 0.090(3) 0.193(5) 0.063(2) 0.031(3) 0.025(2) 0.007(3)
C2 0.068(2) 0.245(7) 0.053(2) 0.063(3) 0.0003(17) -0.015(3)
C3 0.104(3) 0.123(3) 0.084(3) 0.036(3) -0.019(3) -0.036(2)
C4 0.0685(19) 0.105(3) 0.064(2) 0.0184(17) -0.0010(15) -0.0088(16)
C5 0.0682(19) 0.090(2) 0.0417(16) 0.0245(15) 0.0069(13) 0.0057(13)
C6 0.086(2) 0.128(3) 0.064(2) 0.018(2) 0.0218(17) 0.0214(19)
C7 0.106(4) 0.316(9) 0.112(4) 0.091(5) -0.002(3) -0.091(5)
C8 0.112(3) 0.101(3) 0.129(4) -0.017(3) 0.024(3) 0.004(3)
C9 0.0652(16) 0.0572(15) 0.0342(14) 0.0069(11) 0.0094(11) -0.0013(9)

loop_
_atom_type_symbol
_atom_type_description
_atom_type_scat_dispersion_real
_atom_type_scat_dispersion_imag
_atom_type_scat_source
C C 0.0033 0.0016 'International Tables Vol C Tables 4.2.6.8 and 6.1.1.4'
H H 0.0000 0.0000 'International Tables Vol C Tables 4.2.6.8 and 6.1.1.4'
N N 0.0061 0.0033 'International Tables Vol C Tables 4.2.6.8 and 6.1.1.4'
O O 0.0106 0.0060 'International Tables Vol C Tables 4.2.6.8 and 6.1.1.4'

loop_
_geom_angle_atom_site_label_1
_geom_angle_atom_site_label_2
_geom_angle_atom_site_label_3
_geom_angle
C9 N1 C5 121.9(2)
C9 N1 H1 119.1
C5 N1 H1 119.1
C9 N2 H2A 117(2)
C9 N2 H2B 115(3)
H2A N2 H2B 128(4)
C6 C1 C2 119.2(6)
C6 C1 H1A 120.4
C2 C1 H1A 120.4
C3 C2 C1 119.0(4)
C3 C2 C7 119.5(7)
C1 C2 C7 121.5(6)
C2 C3 C4 122.7(5)
C2 C3 H3 118.7
C4 C3 H3 118.7
C5 C4 C3 117.1(4)
C5 C4 C8 121.0(4)
C3 C4 C8 121.8(4)
C4 C5 C6 119.7(3)
C4 C5 N1 119.8(3)
C6 C5 N1 120.5(4)
C1 C6 C5 122.2(6)
C1 C6 H6 118.9
C5 C6 H6 118.9
C2 C7 H7A 109.5
C2 C7 H7B 109.5
H7A C7 H7B 109.5
C2 C7 H7C 109.5
H7A C7 H7C 109.5
H7B C7 H7C 109.5
C4 C8 H8A 109.5
C4 C8 H8B 109.5
H8A C8 H8B 109.5
C4 C8 H8C 109.5
H8A C8 H8C 109.5
H8B C8 H8C 109.5
O1 C9 N2 122.5(2)
O1 C9 N1 122.4(2)
N2 C9 N1 115.1(2)

loop_
_geom_bond_atom_site_label_1
_geom_bond_atom_site_label_2
_geom_bond_distance
O1 C9 1.236(3)
N1 C9 1.340(4)
N1 C5 1.428(4)
N1 H1 0.8600
N2 C9 1.337(4)
N2 H2A 0.857(10)
N2 H2B 0.863(10)
C1 C6 1.351(7)
C1 C2 1.368(10)
C1 H1A 0.9300
C2 C3 1.348(9)
C2 C7 1.541(6)
C3 C4 1.406(6)
C3 H3 0.9300
C4 C5 1.358(6)
C4 C8 1.407(7)
C5 C6 1.377(6)
C6 H6 0.9300
C7 H7A 0.9600
C7 H7B 0.9600
C7 H7C 0.9600
C8 H8A 0.9600
C8 H8B 0.9600
C8 H8C 0.9600

loop_
_geom_hbond_atom_site_label_D
_geom_hbond_atom_site_label_H
_geom_hbond_atom_site_label_A
_geom_hbond_site_symmetry_A
_geom_hbond_distance_DH
_geom_hbond_distance_HA
_geom_hbond_distance_DA
_geom_hbond_angle_DHA
N1 H1 O1 4_565 0.86 2.23 2.941(3) 140
N2 H2A O1 4_565 0.860(10) 2.24(2) 2.985(3) 145(3)
N2 H2B O1 3_656 0.860(10) 2.120(10) 2.977(3) 173(4)

loop_
_geom_torsion_atom_site_label_1
_geom_torsion_atom_site_label_2
_geom_torsion_atom_site_label_3
_geom_torsion_atom_site_label_4
_geom_torsion
C6 C1 C2 C3 2.3(7)
C6 C1 C2 C7 -178.3(4)
C1 C2 C3 C4 0.5(7)
C7 C2 C3 C4 -178.9(4)
C2 C3 C4 C5 -1.6(6)
C2 C3 C4 C8 -178.1(5)
C3 C4 C5 C6 -0.1(5)
C8 C4 C5 C6 176.5(4)
C3 C4 C5 N1 -179.4(3)
C8 C4 C5 N1 -2.8(5)
C9 N1 C5 C4 90.7(4)
C9 N1 C5 C6 -88.6(4)
C2 C1 C6 C5 -4.1(7)
C4 C5 C6 C1 2.9(6)
N1 C5 C6 C1 -177.8(3)
C5 N1 C9 O1 6.1(5)
C5 N1 C9 N2 -174.4(3)
